data_7006051
loop_
_publ_author_name
'Khrustalev, Victor N.'
'Portnyagin, Ivan A.'
'Nechaev, Mikhail S.'
'Bukalov, Sergey S.'
'Leites, Larissa A.'

_publ_section_title
;
 Can Sn(OCH2CH2NMe2)2 behave as a stannylene? Equatorial-axial
 isomerism in the tin(II)-iron(0) complex (Me2NCH2CH2O)2Sn-Fe(CO)4.
;
_journal_issue 32
_journal_name_full 'Dalton transactions (Cambridge, England : 2003)'
_journal_page_first 3489
_journal_page_last 3492
_journal_paper_doi 10.1039/b708513c
_journal_year 2007
_chemical_formula_moiety 'C12 H20 Fe N2 O6 Sn'
_chemical_formula_sum 'C12 H20 Fe N2 O6 Sn'
_chemical_formula_weight 462.84
_chemical_name_systematic
;
?
;
_space_group_IT_number 15
_symmetry_cell_setting monoclinic
_symmetry_space_group_name_Hall '-C 2yc'
_symmetry_space_group_name_H-M 'C 1 2/c 1'
_atom_sites_solution_hydrogens geom
_atom_sites_solution_primary direct
_atom_sites_solution_secondary difmap
_audit_creation_method SHELXL-97
_cell_angle_alpha 90.00
_cell_angle_beta 98.393(5)
_cell_angle_gamma 90.00
_cell_formula_units_Z 8
_cell_length_a 16.5051(14)
_cell_length_b 9.7283(8)
_cell_length_c 21.4561(19)
_cell_measurement_reflns_used 1688
_cell_measurement_temperature 100.0(2)
_cell_measurement_theta_max 29.88
_cell_measurement_theta_min 2.49
_cell_volume 3408.2(5)
_computing_cell_refinement 'SAINTPlus, v. 6.2 (Bruker, 2001)'
_computing_data_collection 'APEX2 (Bruker, 2005)'
_computing_data_reduction 'SAINTPlus, v. 6.2 (Bruker, 2001)'
_computing_molecular_graphics 'SHELXTL, v. 6.12 (Sheldrick, 2001)'
_computing_publication_material 'SHELXTL, v. 6.12 (Sheldrick, 2001)'
_computing_structure_refinement 'SHELXTL, v. 6.12 (Sheldrick, 2001)'
_computing_structure_solution 'SHELXTL, v. 6.12 (Sheldrick, 2001)'
_diffrn_ambient_temperature 100.0(2)
_diffrn_measured_fraction_theta_full 0.989
_diffrn_measured_fraction_theta_max 0.989
_diffrn_measurement_device_type 'Bruker SMART APEX II CCD area detector'
_diffrn_measurement_method 'phi and omega scans'
_diffrn_radiation_monochromator graphite
_diffrn_radiation_source 'fine-focus sealed tube'
_diffrn_radiation_type MoK\a
_diffrn_radiation_wavelength 0.71073
_diffrn_reflns_av_R_equivalents 0.0461
_diffrn_reflns_av_sigmaI/netI 0.0418
_diffrn_reflns_limit_h_max 23
_diffrn_reflns_limit_h_min -23
_diffrn_reflns_limit_k_max 13
_diffrn_reflns_limit_k_min -13
_diffrn_reflns_limit_l_max 30
_diffrn_reflns_limit_l_min -30
_diffrn_reflns_number 19034
_diffrn_reflns_theta_full 29.98
_diffrn_reflns_theta_max 29.98
_diffrn_reflns_theta_min 1.92
_exptl_absorpt_coefficient_mu 2.344
_exptl_absorpt_correction_T_max 0.759
_exptl_absorpt_correction_T_min 0.603
_exptl_absorpt_correction_type multi-scan
_exptl_absorpt_process_details 'SADABS (Sheldrick, 2003)'
_exptl_crystal_colour 'light yellow'
_exptl_crystal_density_diffrn 1.804
_exptl_crystal_density_meas ?
_exptl_crystal_density_method .
_exptl_crystal_description prism
_exptl_crystal_F_000 1840
_exptl_crystal_size_max 0.24
_exptl_crystal_size_mid 0.18
_exptl_crystal_size_min 0.12
_refine_diff_density_max 1.041
_refine_diff_density_min -0.758
_refine_diff_density_rms 0.111
_refine_ls_extinction_method none
_refine_ls_goodness_of_fit_ref 1.002
_refine_ls_hydrogen_treatment constr
_refine_ls_matrix_type full
_refine_ls_number_parameters 203
_refine_ls_number_reflns 4920
_refine_ls_number_restraints 0
_refine_ls_restrained_S_all 1.002
_refine_ls_R_factor_all 0.0443
_refine_ls_R_factor_gt 0.0290
_refine_ls_shift/su_max 0.001
_refine_ls_shift/su_mean 0.000
_refine_ls_structure_factor_coef Fsqd
_refine_ls_weighting_details 'calc w=1/[\s^2^(Fo^2^)+(0.0236P)^2^] where P=(Fo^2^+2Fc^2^)/3'
_refine_ls_weighting_scheme calc
_refine_ls_wR_factor_gt 0.0529
_refine_ls_wR_factor_ref 0.0570
_reflns_number_gt 3900
_reflns_number_total 4920
_reflns_threshold_expression I>2\s(I)
_cod_data_source_file b708513c.txt
_cod_data_source_block (RO)2Sn(ax)-Fe(CO)4
_cod_depositor_comments
;
The following automatic conversions were performed:
'_symmetry_cell_setting' value 'Monoclinic' changed to 'monoclinic'
according to '/home/saulius/struct/CIF-dictionaries/cif_core.dic'
dictionary named 'cif_core.dic' version 2.4.1 from 2010-06-29.

Automatic conversion script
Id: cif_fix_enum 1527 2010-12-29 10:47:43Z saulius 
;
_cod_original_sg_symbol_H-M 'C 2/c'
_cod_database_code 7006051

loop_
_symmetry_equiv_pos_as_xyz
'x, y, z'
'-x, y, -z+1/2'
'x+1/2, y+1/2, z'
'-x+1/2, y+1/2, -z+1/2'
'-x, -y, -z'
'x, -y, z-1/2'
'-x+1/2, -y+1/2, -z'
'x+1/2, -y+1/2, z-1/2'

loop_
_atom_site_label
_atom_site_type_symbol
_atom_site_fract_x
_atom_site_fract_y
_atom_site_fract_z
_atom_site_U_iso_or_equiv
_atom_site_adp_type
_atom_site_occupancy
_atom_site_symmetry_multiplicity
_atom_site_calc_flag
_atom_site_refinement_flags
_atom_site_disorder_assembly
_atom_site_disorder_group
Sn1 Sn 0.138847(9) 0.958655(16) 0.131350(7) 0.01268(5) Uani 1 1 d . . .
Fe1 Fe 0.26546(2) 1.02817(3) 0.087806(15) 0.01455(7) Uani 1 1 d . . .
O1 O 0.12422(11) 0.94764(17) 0.22254(8) 0.0201(4) Uani 1 1 d . . .
O2 O 0.03345(10) 0.88928(17) 0.08313(8) 0.0192(4) Uani 1 1 d . . .
O3 O 0.37002(12) 0.9218(2) 0.19936(9) 0.0292(4) Uani 1 1 d . . .
O4 O 0.19434(11) 0.86912(19) -0.02316(9) 0.0249(4) Uani 1 1 d . . .
O5 O 0.24126(12) 1.32613(19) 0.09535(10) 0.0304(5) Uani 1 1 d . . .
O6 O 0.41456(12) 1.0672(2) 0.03205(9) 0.0308(5) Uani 1 1 d . . .
N1 N 0.15296(12) 0.7168(2) 0.15182(10) 0.0176(4) Uani 1 1 d . . .
N2 N 0.04856(12) 1.1489(2) 0.13165(9) 0.0151(4) Uani 1 1 d . . .
C1 C 0.12066(19) 0.8164(3) 0.24996(13) 0.0281(6) Uani 1 1 d . . .
H1A H 0.0791 0.8172 0.2789 0.034 Uiso 1 1 calc R . .
H1B H 0.1743 0.7950 0.2751 0.034 Uiso 1 1 calc R . .
C2 C 0.09924(18) 0.7056(3) 0.20080(13) 0.0241(6) Uani 1 1 d . . .
H2A H 0.1060 0.6140 0.2210 0.029 Uiso 1 1 calc R . .
H2B H 0.0413 0.7155 0.1814 0.029 Uiso 1 1 calc R . .
C3 C 0.23707(16) 0.6717(3) 0.17609(14) 0.0269(6) Uani 1 1 d . . .
H3A H 0.2363 0.5749 0.1886 0.040 Uiso 1 1 calc R . .
H3B H 0.2589 0.7278 0.2126 0.040 Uiso 1 1 calc R . .
H3C H 0.2719 0.6824 0.1431 0.040 Uiso 1 1 calc R . .
C4 C 0.12186(17) 0.6293(3) 0.09691(13) 0.0235(6) Uani 1 1 d . . .
H4A H 0.1266 0.5324 0.1092 0.035 Uiso 1 1 calc R . .
H4B H 0.1542 0.6463 0.0628 0.035 Uiso 1 1 calc R . .
H4C H 0.0643 0.6516 0.0824 0.035 Uiso 1 1 calc R . .
C5 C -0.03934(14) 0.9629(3) 0.08508(12) 0.0223(5) Uani 1 1 d . . .
H5A H -0.0829 0.8985 0.0936 0.027 Uiso 1 1 calc R . .
H5B H -0.0570 1.0059 0.0435 0.027 Uiso 1 1 calc R . .
C6 C -0.02880(15) 1.0745(3) 0.13581(12) 0.0196(5) Uani 1 1 d . . .
H6A H -0.0756 1.1391 0.1292 0.024 Uiso 1 1 calc R . .
H6B H -0.0268 1.0324 0.1780 0.024 Uiso 1 1 calc R . .
C7 C 0.04055(16) 1.2307(3) 0.07300(12) 0.0218(5) Uani 1 1 d . . .
H7A H -0.0057 1.2943 0.0719 0.033 Uiso 1 1 calc R . .
H7B H 0.0311 1.1691 0.0366 0.033 Uiso 1 1 calc R . .
H7C H 0.0910 1.2831 0.0717 0.033 Uiso 1 1 calc R . .
C8 C 0.07011(16) 1.2406(3) 0.18644(12) 0.0197(5) Uani 1 1 d . . .
H8A H 0.0272 1.3100 0.1869 0.030 Uiso 1 1 calc R . .
H8B H 0.1223 1.2862 0.1834 0.030 Uiso 1 1 calc R . .
H8C H 0.0752 1.1865 0.2253 0.030 Uiso 1 1 calc R . .
C9 C 0.32529(15) 0.9609(3) 0.15637(12) 0.0198(5) Uani 1 1 d . . .
C10 C 0.22007(14) 0.9308(3) 0.02059(12) 0.0179(5) Uani 1 1 d . . .
C11 C 0.24659(15) 1.2087(3) 0.09253(12) 0.0207(5) Uani 1 1 d . . .
C12 C 0.35558(15) 1.0535(3) 0.05333(12) 0.0209(5) Uani 1 1 d . . .

loop_
_atom_site_aniso_label
_atom_site_aniso_U_11
_atom_site_aniso_U_22
_atom_site_aniso_U_33
_atom_site_aniso_U_23
_atom_site_aniso_U_13
_atom_site_aniso_U_12
Sn1 0.01135(7) 0.01378(7) 0.01294(7) 0.00000(7) 0.00193(5) 0.00131(7)
Fe1 0.01216(15) 0.01658(17) 0.01510(16) 0.00108(13) 0.00256(12) 0.00097(14)
O1 0.0258(9) 0.0198(9) 0.0147(8) 0.0015(7) 0.0031(7) 0.0017(8)
O2 0.0152(8) 0.0180(8) 0.0235(9) -0.0046(7) -0.0001(7) 0.0025(7)
O3 0.0283(10) 0.0292(11) 0.0268(10) 0.0051(8) -0.0072(8) -0.0012(8)
O4 0.0199(9) 0.0320(10) 0.0218(10) -0.0065(8) -0.0007(8) 0.0078(8)
O5 0.0301(11) 0.0182(9) 0.0429(13) 0.0001(9) 0.0053(9) 0.0013(8)
O6 0.0200(9) 0.0441(13) 0.0300(11) 0.0043(9) 0.0090(8) -0.0042(9)
N1 0.0146(10) 0.0160(10) 0.0223(11) 0.0011(8) 0.0030(8) 0.0015(8)
N2 0.0135(9) 0.0164(10) 0.0154(10) -0.0017(8) 0.0019(8) 0.0012(8)
C1 0.0397(17) 0.0264(14) 0.0199(14) 0.0075(11) 0.0101(12) 0.0029(13)
C2 0.0283(14) 0.0185(12) 0.0274(14) 0.0062(11) 0.0102(12) -0.0007(11)
C3 0.0201(13) 0.0213(13) 0.0374(16) 0.0043(12) -0.0017(12) 0.0055(11)
C4 0.0227(13) 0.0163(12) 0.0307(15) -0.0050(11) 0.0017(11) -0.0006(10)
C5 0.0116(11) 0.0259(13) 0.0282(13) -0.0053(12) -0.0005(9) -0.0008(11)
C6 0.0120(11) 0.0224(13) 0.0251(13) -0.0039(10) 0.0050(10) 0.0008(9)
C7 0.0243(13) 0.0219(13) 0.0190(13) 0.0022(10) 0.0025(10) 0.0052(11)
C8 0.0205(13) 0.0185(12) 0.0202(12) -0.0031(10) 0.0033(10) 0.0015(10)
C9 0.0185(11) 0.0198(12) 0.0218(12) -0.0001(11) 0.0054(9) -0.0040(11)
C10 0.0114(10) 0.0242(13) 0.0184(12) 0.0022(10) 0.0033(9) 0.0054(9)
C11 0.0150(12) 0.0234(13) 0.0238(13) 0.0013(10) 0.0025(10) 0.0001(10)
C12 0.0175(12) 0.0248(13) 0.0197(12) 0.0036(11) 0.0005(9) 0.0001(11)

loop_
_atom_type_symbol
_atom_type_description
_atom_type_scat_dispersion_real
_atom_type_scat_dispersion_imag
_atom_type_scat_source
C C 0.0033 0.0016 'International Tables Vol C Tables 4.2.6.8 and 6.1.1.4'
H H 0.0000 0.0000 'International Tables Vol C Tables 4.2.6.8 and 6.1.1.4'
N N 0.0061 0.0033 'International Tables Vol C Tables 4.2.6.8 and 6.1.1.4'
O O 0.0106 0.0060 'International Tables Vol C Tables 4.2.6.8 and 6.1.1.4'
Fe Fe 0.3463 0.8444 'International Tables Vol C Tables 4.2.6.8 and 6.1.1.4'
Sn Sn -0.6537 1.4246 'International Tables Vol C Tables 4.2.6.8 and 6.1.1.4'

loop_
_geom_angle_atom_site_label_1
_geom_angle_atom_site_label_2
_geom_angle_atom_site_label_3
_geom_angle
_geom_angle_site_symmetry_1
_geom_angle_site_symmetry_3
_geom_angle_publ_flag
O2 Sn1 O1 105.42(7) . . ?
O2 Sn1 N2 76.50(7) . . ?
O1 Sn1 N2 82.78(7) . . ?
O2 Sn1 N1 79.53(7) . . ?
O1 Sn1 N1 77.97(7) . . ?
N2 Sn1 N1 143.84(7) . . ?
O2 Sn1 Fe1 127.33(5) . . ?
O1 Sn1 Fe1 127.11(5) . . ?
N2 Sn1 Fe1 110.41(5) . . ?
N1 Sn1 Fe1 105.62(5) . . ?
C12 Fe1 C9 89.88(11) . . ?
C12 Fe1 C11 92.92(11) . . ?
C9 Fe1 C11 113.32(12) . . ?
C12 Fe1 C10 90.87(11) . . ?
C9 Fe1 C10 126.04(11) . . ?
C11 Fe1 C10 120.51(12) . . ?
C12 Fe1 Sn1 172.05(9) . . ?
C9 Fe1 Sn1 89.13(8) . . ?
C11 Fe1 Sn1 94.72(8) . . ?
C10 Fe1 Sn1 83.35(8) . . ?
C1 O1 Sn1 118.22(15) . . ?
C5 O2 Sn1 119.60(14) . . ?
C2 N1 C3 111.0(2) . . ?
C2 N1 C4 110.4(2) . . ?
C3 N1 C4 107.9(2) . . ?
C2 N1 Sn1 98.69(14) . . ?
C3 N1 Sn1 114.67(15) . . ?
C4 N1 Sn1 113.85(15) . . ?
C8 N2 C7 109.44(19) . . ?
C8 N2 C6 110.89(18) . . ?
C7 N2 C6 110.1(2) . . ?
C8 N2 Sn1 113.22(15) . . ?
C7 N2 Sn1 113.28(14) . . ?
C6 N2 Sn1 99.58(13) . . ?
O1 C1 C2 111.9(2) . . ?
O1 C1 H1A 109.2 . . ?
C2 C1 H1A 109.2 . . ?
O1 C1 H1B 109.2 . . ?
C2 C1 H1B 109.2 . . ?
H1A C1 H1B 107.9 . . ?
N1 C2 C1 109.9(2) . . ?
N1 C2 H2A 109.7 . . ?
C1 C2 H2A 109.7 . . ?
N1 C2 H2B 109.7 . . ?
C1 C2 H2B 109.7 . . ?
H2A C2 H2B 108.2 . . ?
N1 C3 H3A 109.5 . . ?
N1 C3 H3B 109.5 . . ?
H3A C3 H3B 109.5 . . ?
N1 C3 H3C 109.5 . . ?
H3A C3 H3C 109.5 . . ?
H3B C3 H3C 109.5 . . ?
N1 C4 H4A 109.5 . . ?
N1 C4 H4B 109.5 . . ?
H4A C4 H4B 109.5 . . ?
N1 C4 H4C 109.5 . . ?
H4A C4 H4C 109.5 . . ?
H4B C4 H4C 109.5 . . ?
O2 C5 C6 112.0(2) . . ?
O2 C5 H5A 109.2 . . ?
C6 C5 H5A 109.2 . . ?
O2 C5 H5B 109.2 . . ?
C6 C5 H5B 109.2 . . ?
H5A C5 H5B 107.9 . . ?
N2 C6 C5 108.25(19) . . ?
N2 C6 H6A 110.0 . . ?
C5 C6 H6A 110.0 . . ?
N2 C6 H6B 110.0 . . ?
C5 C6 H6B 110.0 . . ?
H6A C6 H6B 108.4 . . ?
N2 C7 H7A 109.5 . . ?
N2 C7 H7B 109.5 . . ?
H7A C7 H7B 109.5 . . ?
N2 C7 H7C 109.5 . . ?
H7A C7 H7C 109.5 . . ?
H7B C7 H7C 109.5 . . ?
N2 C8 H8A 109.5 . . ?
N2 C8 H8B 109.5 . . ?
H8A C8 H8B 109.5 . . ?
N2 C8 H8C 109.5 . . ?
H8A C8 H8C 109.5 . . ?
H8B C8 H8C 109.5 . . ?
O3 C9 Fe1 174.2(2) . . ?
O4 C10 Fe1 177.0(2) . . ?
O5 C11 Fe1 174.3(2) . . ?
O6 C12 Fe1 178.3(2) . . ?

loop_
_geom_bond_atom_site_label_1
_geom_bond_atom_site_label_2
_geom_bond_distance
_geom_bond_site_symmetry_2
_geom_bond_publ_flag
Sn1 O2 2.0067(17) . ?
Sn1 O1 2.0089(16) . ?
Sn1 N2 2.3764(19) . ?
Sn1 N1 2.398(2) . ?
Sn1 Fe1 2.5034(4) . ?
Fe1 C12 1.773(2) . ?
Fe1 C9 1.773(3) . ?
Fe1 C11 1.789(3) . ?
Fe1 C10 1.795(3) . ?
O1 C1 1.411(3) . ?
O2 C5 1.405(3) . ?
O3 C9 1.158(3) . ?
O4 C10 1.143(3) . ?
O5 C11 1.148(3) . ?
O6 C12 1.142(3) . ?
N1 C2 1.475(3) . ?
N1 C3 1.477(3) . ?
N1 C4 1.483(3) . ?
N2 C8 1.478(3) . ?
N2 C7 1.479(3) . ?
N2 C6 1.481(3) . ?
C1 C2 1.513(4) . ?
C1 H1A 0.9900 . ?
C1 H1B 0.9900 . ?
C2 H2A 0.9900 . ?
C2 H2B 0.9900 . ?
C3 H3A 0.9800 . ?
C3 H3B 0.9800 . ?
C3 H3C 0.9800 . ?
C4 H4A 0.9800 . ?
C4 H4B 0.9800 . ?
C4 H4C 0.9800 . ?
C5 C6 1.529(3) . ?
C5 H5A 0.9900 . ?
C5 H5B 0.9900 . ?
C6 H6A 0.9900 . ?
C6 H6B 0.9900 . ?
C7 H7A 0.9800 . ?
C7 H7B 0.9800 . ?
C7 H7C 0.9800 . ?
C8 H8A 0.9800 . ?
C8 H8B 0.9800 . ?
C8 H8C 0.9800 . ?

loop_
_geom_torsion_atom_site_label_1
_geom_torsion_atom_site_label_2
_geom_torsion_atom_site_label_3
_geom_torsion_atom_site_label_4
_geom_torsion
_geom_torsion_site_symmetry_1
_geom_torsion_site_symmetry_2
_geom_torsion_site_symmetry_3
_geom_torsion_site_symmetry_4
_geom_torsion_publ_flag
O2 Sn1 Fe1 C9 -144.69(10) . . . . ?
O1 Sn1 Fe1 C9 30.50(10) . . . . ?
N2 Sn1 Fe1 C9 127.01(10) . . . . ?
N1 Sn1 Fe1 C9 -56.07(10) . . . . ?
O2 Sn1 Fe1 C11 101.98(10) . . . . ?
O1 Sn1 Fe1 C11 -82.83(11) . . . . ?
N2 Sn1 Fe1 C11 13.68(10) . . . . ?
N1 Sn1 Fe1 C11 -169.40(10) . . . . ?
O2 Sn1 Fe1 C10 -18.24(10) . . . . ?
O1 Sn1 Fe1 C10 156.95(10) . . . . ?
N2 Sn1 Fe1 C10 -106.54(9) . . . . ?
N1 Sn1 Fe1 C10 70.38(9) . . . . ?
O2 Sn1 O1 C1 69.26(19) . . . . ?
N2 Sn1 O1 C1 143.05(19) . . . . ?
N1 Sn1 O1 C1 -6.17(18) . . . . ?
Fe1 Sn1 O1 C1 -106.78(18) . . . . ?
O1 Sn1 O2 C5 64.71(18) . . . . ?
N2 Sn1 O2 C5 -13.73(17) . . . . ?
N1 Sn1 O2 C5 138.99(18) . . . . ?
Fe1 Sn1 O2 C5 -119.27(16) . . . . ?
O2 Sn1 N1 C2 -78.36(16) . . . . ?
O1 Sn1 N1 C2 30.06(15) . . . . ?
N2 Sn1 N1 C2 -29.3(2) . . . . ?
Fe1 Sn1 N1 C2 155.58(14) . . . . ?
O2 Sn1 N1 C3 163.64(18) . . . . ?
O1 Sn1 N1 C3 -87.94(18) . . . . ?
N2 Sn1 N1 C3 -147.31(17) . . . . ?
Fe1 Sn1 N1 C3 37.58(18) . . . . ?
O2 Sn1 N1 C4 38.63(16) . . . . ?
O1 Sn1 N1 C4 147.04(17) . . . . ?
N2 Sn1 N1 C4 87.67(19) . . . . ?
Fe1 Sn1 N1 C4 -87.43(16) . . . . ?
O2 Sn1 N2 C8 152.89(16) . . . . ?
O1 Sn1 N2 C8 45.07(15) . . . . ?
N1 Sn1 N2 C8 103.10(18) . . . . ?
Fe1 Sn1 N2 C8 -81.93(15) . . . . ?
O2 Sn1 N2 C7 -81.74(16) . . . . ?
O1 Sn1 N2 C7 170.44(17) . . . . ?
N1 Sn1 N2 C7 -131.54(16) . . . . ?
Fe1 Sn1 N2 C7 43.44(17) . . . . ?
O2 Sn1 N2 C6 35.12(14) . . . . ?
O1 Sn1 N2 C6 -72.70(14) . . . . ?
N1 Sn1 N2 C6 -14.7(2) . . . . ?
Fe1 Sn1 N2 C6 160.30(12) . . . . ?
Sn1 O1 C1 C2 -19.9(3) . . . . ?
C3 N1 C2 C1 72.2(3) . . . . ?
C4 N1 C2 C1 -168.1(2) . . . . ?
Sn1 N1 C2 C1 -48.5(2) . . . . ?
O1 C1 C2 N1 50.3(3) . . . . ?
Sn1 O2 C5 C6 -11.3(3) . . . . ?
C8 N2 C6 C5 -169.6(2) . . . . ?
C7 N2 C6 C5 69.1(2) . . . . ?
Sn1 N2 C6 C5 -50.1(2) . . . . ?
O2 C5 C6 N2 45.4(3) . . . . ?
